data_4001785
loop_
_publ_author_name
'Kaib, Thomas'
'Bron, Philipp'
'Haddadpour, Sima'
'Mayrhofer, Leonhard'
'Pastewka, Lars'
'J\"arvi, Tommi T.'
'Moseler, Michael'
'Roling, Bernhard'
'Dehnen, Stefanie'

_publ_section_title
;
 Lithium Chalcogenidotetrelates: LiChT---Synthesis and Characterization of
 New Li+Ion Conducting Li/Sn/Se Compounds
;
_journal_issue 15
_journal_name_full 'Chemistry of Materials'
_journal_page_first 2961
_journal_paper_doi 10.1021/cm400541n
_journal_volume 25
_journal_year 2013
_chemical_absolute_configuration unk
_chemical_formula_sum 'C16 H62 Li4 O16 Se4 Sn'
_chemical_formula_weight 972.95
_chemical_name_systematic
;
 ?
;
_space_group_IT_number 82
_symmetry_space_group_name_Hall 'I -4'
_symmetry_space_group_name_H-M 'I -4'
_atom_sites_solution_hydrogens geom
_atom_sites_solution_primary direct
_atom_sites_solution_secondary difmap
_audit_conform_dict_location ftp://ftp.iucr.org/pub/cif_core.dic
_audit_conform_dict_name cif_core.dic
_audit_conform_dict_version 2.4
_audit_creation_date 2010-11-22T16:33:01-00:00
_audit_creation_method 'WinGX routine CIF_UPDATE'
_cell_angle_alpha 90
_cell_angle_beta 90
_cell_angle_gamma 90
_cell_formula_units_Z 2
_cell_length_a 13.7300(19)
_cell_length_b 13.7300(19)
_cell_length_c 11.900(2)
_cell_measurement_temperature 193(2)
_cell_volume 2243.3(6)
_computing_structure_refinement 'SHELXL-97 (Sheldrick, 2008)'
_diffrn_ambient_temperature 193(2)
_diffrn_measured_fraction_theta_full 0.994
_diffrn_measured_fraction_theta_max 0.994
_diffrn_radiation_monochromator graphite
_diffrn_radiation_type MoK\a
_diffrn_radiation_wavelength 0.71073
_diffrn_reflns_av_R_equivalents 0.0835
_diffrn_reflns_av_unetI/netI 0.0664
_diffrn_reflns_limit_h_max 16
_diffrn_reflns_limit_h_min -16
_diffrn_reflns_limit_k_max 16
_diffrn_reflns_limit_k_min -14
_diffrn_reflns_limit_l_max 14
_diffrn_reflns_limit_l_min -14
_diffrn_reflns_number 6643
_diffrn_reflns_theta_full 25.97
_diffrn_reflns_theta_max 25.97
_diffrn_reflns_theta_min 2.26
_exptl_absorpt_coefficient_mu 3.861
_exptl_absorpt_correction_type none
_exptl_crystal_colour 'light yellow'
_exptl_crystal_density_diffrn 1.44
_exptl_crystal_density_method 'not measured'
_exptl_crystal_description block
_exptl_crystal_F_000 968
_exptl_crystal_size_max 0.35
_exptl_crystal_size_mid 0.33
_exptl_crystal_size_min 0.30
_refine_diff_density_max 0.589
_refine_diff_density_min -0.506
_refine_diff_density_rms 0.084
_refine_ls_abs_structure_details 'Flack H D (1983), Acta Cryst. A39, 876-881'
_refine_ls_abs_structure_Flack 0.007(15)
_refine_ls_extinction_method none
_refine_ls_goodness_of_fit_ref 1.003
_refine_ls_hydrogen_treatment mixed
_refine_ls_matrix_type full
_refine_ls_number_parameters 123
_refine_ls_number_reflns 2179
_refine_ls_number_restraints 0
_refine_ls_restrained_S_all 1.003
_refine_ls_R_factor_all 0.0383
_refine_ls_R_factor_gt 0.0347
_refine_ls_shift/su_max 0.000
_refine_ls_shift/su_mean 0.001
_refine_ls_structure_factor_coef Fsqd
_refine_ls_weighting_details 'calc w=1/[\s^2^(Fo^2^)+(0.0530P)^2^+0.0000P] where P=(Fo^2^+2Fc^2^)/3'
_refine_ls_weighting_scheme calc
_refine_ls_wR_factor_gt 0.0846
_refine_ls_wR_factor_ref 0.086
_reflns_number_gt 1999
_reflns_number_total 2179
_reflns_threshold_expression >2\s(I)
_cod_data_source_file cm400541n_si_006.cif
_cod_data_source_block 5
_cod_database_code 4001785

loop_
_symmetry_equiv_pos_as_xyz
'x, y, z'
'-x, -y, z'
'y, -x, -z'
'-y, x, -z'
'x+1/2, y+1/2, z+1/2'
'-x+1/2, -y+1/2, z+1/2'
'y+1/2, -x+1/2, -z+1/2'
'-y+1/2, x+1/2, -z+1/2'

loop_
_atom_site_label
_atom_site_type_symbol
_atom_site_fract_x
_atom_site_fract_y
_atom_site_fract_z
_atom_site_U_iso_or_equiv
_atom_site_adp_type
_atom_site_occupancy
_atom_site_symmetry_multiplicity
_atom_site_calc_flag
_atom_site_refinement_flags
_atom_site_disorder_assembly
_atom_site_disorder_group
Sn1 Sn 0 0 0 0.02201(16) Uani 1 4 d S . .
Se1 Se 0.13122(3) 0.06797(4) 0.12571(4) 0.03058(16) Uani 1 1 d . . .
O1 O -0.0365(3) 0.1807(3) 0.2812(3) 0.0439(10) Uani 1 1 d . . .
O2 O -0.1409(5) 0.2783(5) 0.0753(4) 0.0674(17) Uani 1 1 d . . .
O3 O -0.1980(4) 0.3278(4) 0.3285(5) 0.0561(12) Uani 1 1 d . . .
O4 O -0.2482(4) 0.1212(4) 0.2259(6) 0.0704(17) Uani 1 1 d . . .
C1 C -0.0423(7) 0.1294(7) 0.3842(6) 0.065(2) Uani 1 1 d . . .
H1A H -0.0769 0.168 0.4383 0.098 Uiso 1 1 calc R . .
H1B H 0.0222 0.1165 0.4115 0.098 Uiso 1 1 calc R . .
H1C H -0.076 0.069 0.3727 0.098 Uiso 1 1 calc R . .
C2 C -0.1739(9) 0.3625(7) 0.0267(7) 0.088(3) Uani 1 1 d . . .
H2A H -0.1226 0.3912 -0.017 0.132 Uiso 1 1 calc R . .
H2B H -0.1938 0.4073 0.0843 0.132 Uiso 1 1 calc R . .
H2C H -0.2283 0.3481 -0.0211 0.132 Uiso 1 1 calc R . .
C3 C -0.1403(7) 0.4046(7) 0.3613(9) 0.078(3) Uani 1 1 d . . .
H3A H -0.1194 0.4402 0.2962 0.117 Uiso 1 1 calc R . .
H3B H -0.0843 0.3803 0.4008 0.117 Uiso 1 1 calc R . .
H3C H -0.1768 0.4468 0.4098 0.117 Uiso 1 1 calc R . .
C4A C -0.353(2) 0.111(2) 0.209(3) 0.074(8) Uani 0.5 1 d P A 1
H4A1 H -0.3845 0.1707 0.2294 0.111 Uiso 0.5 1 calc PR A 1
H4A2 H -0.3767 0.059 0.2552 0.111 Uiso 0.5 1 calc PR A 1
H4A3 H -0.3654 0.0967 0.1315 0.111 Uiso 0.5 1 calc PR A 1
C4B C -0.338(2) 0.137(2) 0.174(2) 0.068(7) Uani 0.5 1 d P A 2
H4B1 H -0.3683 0.0755 0.1571 0.102 Uiso 0.5 1 calc PR A 2
H4B2 H -0.3285 0.1725 0.1049 0.102 Uiso 0.5 1 calc PR A 2
H4B3 H -0.3797 0.1739 0.2227 0.102 Uiso 0.5 1 calc PR A 2
Li1 Li -0.1589(9) 0.2304(8) 0.2243(9) 0.048(2) Uani 1 1 d . A .
H1 H 0.008(7) 0.153(6) 0.242(7) 0.07(2) Uiso 1 1 d . . .
H2 H -0.125(7) 0.245(7) 0.035(7) 0.07(3) Uiso 1 1 d . . .
H3 H -0.254(7) 0.342(6) 0.336(7) 0.06(3) Uiso 1 1 d . . .
H4 H -0.227(6) 0.075(6) 0.184(6) 0.05(2) Uiso 1 1 d . . .

loop_
_atom_site_aniso_label
_atom_site_aniso_U_11
_atom_site_aniso_U_22
_atom_site_aniso_U_33
_atom_site_aniso_U_23
_atom_site_aniso_U_13
_atom_site_aniso_U_12
Sn1 0.0196(2) 0.0196(2) 0.0269(3) 0 0 0
Se1 0.0252(3) 0.0303(3) 0.0362(3) -0.0024(2) -0.0047(2) -0.0039(2)
O1 0.043(2) 0.041(2) 0.047(2) -0.0008(18) 0.0074(18) 0.0080(19)
O2 0.089(5) 0.064(4) 0.048(3) -0.013(3) -0.004(3) 0.035(3)
O3 0.040(3) 0.054(3) 0.074(3) -0.016(2) 0.009(2) 0.012(2)
O4 0.054(3) 0.059(3) 0.097(5) -0.032(3) 0.015(3) -0.004(2)
C1 0.080(5) 0.063(5) 0.053(4) 0.010(4) 0.008(4) 0.012(4)
C2 0.133(9) 0.062(5) 0.069(6) -0.012(4) -0.029(5) 0.048(6)
C3 0.070(6) 0.071(6) 0.094(7) -0.027(5) -0.018(5) 0.010(4)
C4A 0.056(14) 0.07(2) 0.090(18) -0.017(13) 0.033(11) 0.003(12)
C4B 0.036(11) 0.068(17) 0.10(2) -0.025(14) -0.003(13) -0.020(9)
Li1 0.048(6) 0.044(6) 0.052(6) -0.013(4) 0.005(5) 0.007(4)

loop_
_atom_type_symbol
_atom_type_description
_atom_type_scat_dispersion_real
_atom_type_scat_dispersion_imag
_atom_type_scat_source
C C 0.0033 0.0016 'International Tables Vol C Tables 4.2.6.8 and 6.1.1.4'
H H 0 0 'International Tables Vol C Tables 4.2.6.8 and 6.1.1.4'
Li Li -0.0003 0.0001 'International Tables Vol C Tables 4.2.6.8 and 6.1.1.4'
O O 0.0106 0.006 'International Tables Vol C Tables 4.2.6.8 and 6.1.1.4'
Se Se -0.0929 2.2259 'International Tables Vol C Tables 4.2.6.8 and 6.1.1.4'
Sn Sn -0.6537 1.4246 'International Tables Vol C Tables 4.2.6.8 and 6.1.1.4'

loop_
_geom_angle_atom_site_label_1
_geom_angle_atom_site_label_2
_geom_angle_atom_site_label_3
_geom_angle
_geom_angle_site_symmetry_1
_geom_angle_site_symmetry_3
Se1 Sn1 Se1 110.619(13) . 3
Se1 Sn1 Se1 110.619(13) . 4
Se1 Sn1 Se1 107.20(3) 3 4
Se1 Sn1 Se1 107.20(3) . 2
Se1 Sn1 Se1 110.619(13) 3 2
Se1 Sn1 Se1 110.619(13) 4 2
C1 O1 Li1 115.5(6) . .
C2 O2 Li1 129.8(6) . .
C3 O3 Li1 124.2(6) . .
C4B O4 C4A 23.6(17) . .
C4B O4 Li1 115.8(13) . .
C4A O4 Li1 134.2(14) . .
O3 Li1 O2 113.6(6) . .
O3 Li1 O1 105.4(5) . .
O2 Li1 O1 109.6(6) . .
O3 Li1 O4 111.0(6) . .
O2 Li1 O4 110.9(6) . .
O1 Li1 O4 105.8(6) . .

loop_
_geom_bond_atom_site_label_1
_geom_bond_atom_site_label_2
_geom_bond_distance
_geom_bond_site_symmetry_2
Sn1 Se1 2.5209(5) .
Sn1 Se1 2.5209(5) 3
Sn1 Se1 2.5209(5) 4
Sn1 Se1 2.5209(5) 2
O1 C1 1.416(8) .
O1 Li1 1.936(12) .
O2 C2 1.369(10) .
O2 Li1 1.907(12) .
O3 C3 1.375(10) .
O3 Li1 1.900(11) .
O4 C4B 1.40(3) .
O4 C4A 1.45(4) .
O4 Li1 1.938(13) .
